data_7718503
loop_
_publ_author_name
'Barbosa, Guilherme A.'
'Carneiro Neto, Jos&#xe9; Severiano'
'Stoeberl, Bruno J.'
'Wisbeck, Sarita'
'Giese, Siddhartha O. K.'
'Yokaichiya, Fabiano'
'Costa, Daniel da S'
'Barison, Andersson'
'Ribeiro, Ronny R.'
'Piovan, Leandro'
'Hughes, David L.'
'Briganti, Matteo'
'Poneti, Giordano'
'Nunes, Giovana G.'
'Santana, Francielli S.'
'Soares, Ja&#xed;sa F'

_publ_section_title
;
 High-yield synthesis of heavy rare earth(III) anhydrous solvates: known,
 new, and unexpected products.
;
_journal_issue 20
_journal_name_full 'Dalton transactions (Cambridge, England : 2003)'
_journal_page_first 8251
_journal_page_last 8269
_journal_paper_doi 10.1039/d5dt00254k
_journal_volume 54
_journal_year 2025
_chemical_formula_moiety 'C20 H40 Cl2 Gd O5, C8 H16 Cl4 Gd O2'
_chemical_formula_structural '[Gd(C4H8O)5Cl2][Gd(C4H8O)2Cl4]'
_chemical_formula_sum 'C28 H56 Cl6 Gd2 O7'
_chemical_formula_weight 1031.92
_space_group_crystal_system monoclinic
_space_group_IT_number 15
_space_group_name_Hall '-C 2yc'
_space_group_name_H-M_alt 'C 1 2/c 1'
_atom_sites_solution_hydrogens geom
_atom_sites_solution_primary 'intrinsic phasing'
_atom_sites_solution_secondary difmap
_audit_creation_method SHELXL-2018/3
_audit_update_record
;
2025-03-27 deposited with the CCDC.	2025-04-07 downloaded from the CCDC.
;
_cell_angle_alpha 90
_cell_angle_beta 94.117(3)
_cell_angle_gamma 90
_cell_formula_units_Z 4
_cell_length_a 12.5685(11)
_cell_length_b 11.4240(10)
_cell_length_c 26.624(2)
_cell_measurement_reflns_used 9012
_cell_measurement_temperature 100(2)
_cell_measurement_theta_max 28.13
_cell_measurement_theta_min 3.07
_cell_volume 3812.9(6)
_computing_cell_refinement 'Bruker SAINT'
_computing_data_collection 'Bruker APEX3'
_computing_data_reduction 'Bruker SAINT'
_computing_molecular_graphics 'Diamond (H. Putz & K. Brandenburg, 2006, v. 4.6.4)'
_computing_publication_material 'SHELXL-2018/3 (Sheldrick, 2015) and WINGX (Farrugia, 2012)'
_computing_structure_refinement 'SHELXL-2018/3 (Sheldrick, 2015b)'
_computing_structure_solution 'SHELXT-2015 (Sheldrick, 2015a)'
_diffrn_ambient_temperature 100(2)
_diffrn_detector_area_resol_mean 10.4167
_diffrn_measured_fraction_theta_full 0.994
_diffrn_measured_fraction_theta_max 0.994
_diffrn_measurement_device_type 'Bruker APEX-II CCD'
_diffrn_measurement_method '\f and \w scans'
_diffrn_radiation_type MoK\a
_diffrn_radiation_wavelength 0.71073
_diffrn_reflns_av_R_equivalents 0.0902
_diffrn_reflns_av_unetI/netI 0.0202
_diffrn_reflns_Laue_measured_fraction_full 0.994
_diffrn_reflns_Laue_measured_fraction_max 0.994
_diffrn_reflns_limit_h_max 15
_diffrn_reflns_limit_h_min -15
_diffrn_reflns_limit_k_max 13
_diffrn_reflns_limit_k_min -13
_diffrn_reflns_limit_l_max 32
_diffrn_reflns_limit_l_min -31
_diffrn_reflns_number 3536
_diffrn_reflns_point_group_measured_fraction_full 0.994
_diffrn_reflns_point_group_measured_fraction_max 0.994
_diffrn_reflns_theta_full 25.242
_diffrn_reflns_theta_max 25.568
_diffrn_reflns_theta_min 3.567
_diffrn_source 'fine-focus sealed tube'
_exptl_absorpt_coefficient_mu 3.908
_exptl_absorpt_correction_T_max 0.7457
_exptl_absorpt_correction_T_min 0.6401
_exptl_absorpt_correction_type multi-scan
_exptl_absorpt_process_details
;    
SADABS-2014/5 - Bruker AXS area detector scaling and absorption
correction
;
_exptl_crystal_colour colourless
_exptl_crystal_density_diffrn 1.798
_exptl_crystal_description block
_exptl_crystal_F_000 2040
_exptl_crystal_size_max 0.193
_exptl_crystal_size_mid 0.134
_exptl_crystal_size_min 0.113
_refine_diff_density_max 0.755
_refine_diff_density_min -0.530
_refine_diff_density_rms 0.118
_refine_ls_extinction_method none
_refine_ls_goodness_of_fit_ref 1.096
_refine_ls_hydrogen_treatment constr
_refine_ls_matrix_type full
_refine_ls_number_parameters 226
_refine_ls_number_reflns 3536
_refine_ls_number_restraints 171
_refine_ls_restrained_S_all 1.100
_refine_ls_R_factor_all 0.0339
_refine_ls_R_factor_gt 0.0264
_refine_ls_shift/su_max 0.002
_refine_ls_shift/su_mean 0.000
_refine_ls_structure_factor_coef Fsqd
_refine_ls_weighting_details 'w=1/[\s^2^(Fo^2^)+(0.0212P)^2^+21.7400P] where P=(Fo^2^+2Fc^2^)/3'
_refine_ls_weighting_scheme calc
_refine_ls_wR_factor_gt 0.0546
_refine_ls_wR_factor_ref 0.0567
_reflns_Friedel_coverage 0.000
_reflns_number_gt 3146
_reflns_number_total 3536
_reflns_threshold_expression 'I > 2\s(I)'
_cod_data_source_file d5dt00254k2.cif
_cod_data_source_block Gd-ionic
_cod_depositor_comments 'Adding full bibliography for 7718498--7718510.cif.'
_cod_original_sg_symbol_H-M 'C 2/c'
_cod_database_code 7718503
_shelx_shelxl_version_number 2018/3
_shelx_space_group_comment
;
The symmetry employed for this shelxl refinement is uniquely defined
by the following loop, which should always be used as a source of
symmetry information in preference to the above space-group names.
They are only intended as comments.
;
_shelx_estimated_absorpt_t_min 0.519
_shelx_estimated_absorpt_t_max 0.666

loop_
_space_group_symop_operation_xyz
'x, y, z'
'-x, y, -z+1/2'
'x+1/2, y+1/2, z'
'-x+1/2, y+1/2, -z+1/2'
'-x, -y, -z'
'x, -y, z-1/2'
'-x+1/2, -y+1/2, -z'
'x+1/2, -y+1/2, z-1/2'

loop_
_atom_site_label
_atom_site_type_symbol
_atom_site_fract_x
_atom_site_fract_y
_atom_site_fract_z
_atom_site_U_iso_or_equiv
_atom_site_adp_type
_atom_site_occupancy
_atom_site_site_symmetry_order
_atom_site_calc_flag
_atom_site_refinement_flags_posn
_atom_site_refinement_flags_adp
_atom_site_refinement_flags_occupancy
_atom_site_disorder_assembly
_atom_site_disorder_group
Gd1 Gd 0.500000 0.58665(2) 0.750000 0.01279(7) Uani 1 2 d DS T P A .
Gd2 Gd 0.250000 0.750000 1.000000 0.01546(8) Uani 1 2 d S . P C .
Cl1 Cl 0.68714(7) 0.59268(9) 0.79928(4) 0.0237(2) Uani 1 1 d . . . . .
Cl2 Cl 0.17468(8) 0.68891(9) 0.90786(3) 0.0250(2) Uani 1 1 d . . . . .
Cl3 Cl 0.44906(7) 0.71537(9) 0.97827(4) 0.0218(2) Uani 1 1 d . . . . .
O1A O 0.4626(10) 0.7595(17) 0.7973(11) 0.0181(13) Uani 0.612(9) 1 d D U P A 1
O2 O 0.5917(2) 0.5206(2) 0.67916(9) 0.0179(6) Uani 1 1 d . . . . .
O3 O 0.500000 0.3754(3) 0.750000 0.0184(8) Uani 1 2 d S T P A .
O4 O 0.2624(2) 0.9475(2) 0.97507(11) 0.0231(6) Uani 1 1 d . . . . .
C10A C 0.5425(8) 0.8471(9) 0.8124(3) 0.0207(12) Uani 0.612(9) 1 d D U P A 1
H10A H 0.542434 0.911884 0.787689 0.025 Uiso 0.612(9) 1 calc R U P A 1
H10B H 0.614761 0.812276 0.816393 0.025 Uiso 0.612(9) 1 calc R U P A 1
C11A C 0.5048(5) 0.8899(6) 0.8640(2) 0.0207(12) Uani 0.612(9) 1 d D U P A 1
H11A H 0.528158 0.835488 0.891589 0.025 Uiso 0.612(9) 1 calc R U P A 1
H11B H 0.531995 0.969337 0.872399 0.025 Uiso 0.612(9) 1 calc R U P A 1
C12A C 0.3870(7) 0.8896(9) 0.8546(4) 0.0206(13) Uani 0.612(9) 1 d D U P A 1
H12A H 0.361061 0.968939 0.844935 0.025 Uiso 0.612(9) 1 calc R U P A 1
H12B H 0.352749 0.865077 0.885216 0.025 Uiso 0.612(9) 1 calc R U P A 1
C13A C 0.3606(9) 0.8041(11) 0.8121(6) 0.0206(13) Uani 0.612(9) 1 d D U P A 1
H13A H 0.316056 0.739324 0.823654 0.025 Uiso 0.612(9) 1 calc R U P A 1
H13B H 0.321367 0.843872 0.783433 0.025 Uiso 0.612(9) 1 calc R U P A 1
O1B O 0.4564(16) 0.755(3) 0.7999(17) 0.0181(13) Uani 0.388(9) 1 d D U P A 2
C10B C 0.5307(11) 0.8400(12) 0.8237(5) 0.018(2) Uani 0.388(9) 1 d D U P A 2
H10C H 0.578681 0.871479 0.799037 0.021 Uiso 0.388(9) 1 calc R U P A 2
H10D H 0.574540 0.803881 0.851956 0.021 Uiso 0.388(9) 1 calc R U P A 2
C11B C 0.4590(9) 0.9373(9) 0.8428(4) 0.023(2) Uani 0.388(9) 1 d D U P A 2
H11C H 0.492685 0.975417 0.873355 0.028 Uiso 0.388(9) 1 calc R U P A 2
H11D H 0.442619 0.997297 0.816602 0.028 Uiso 0.388(9) 1 calc R U P A 2
C12B C 0.3603(10) 0.8703(13) 0.8545(7) 0.018(2) Uani 0.388(9) 1 d D U P A 2
H12C H 0.297933 0.922913 0.855900 0.021 Uiso 0.388(9) 1 calc R U P A 2
H12D H 0.371195 0.827264 0.886727 0.021 Uiso 0.388(9) 1 calc R U P A 2
C13B C 0.3467(13) 0.7869(18) 0.8100(9) 0.020(2) Uani 0.388(9) 1 d D U P A 2
H13C H 0.305280 0.716940 0.818568 0.024 Uiso 0.388(9) 1 calc R U P A 2
H13D H 0.310010 0.825996 0.780403 0.024 Uiso 0.388(9) 1 calc R U P A 2
C20 C 0.5627(3) 0.5491(4) 0.62645(14) 0.0228(9) Uani 1 1 d . . . B 2
H20A H 0.603210 0.617783 0.615594 0.027 Uiso 1 1 calc R U . B 2
H20B H 0.485411 0.565584 0.620965 0.027 Uiso 1 1 calc R U . B 2
C21 C 0.5925(4) 0.4399(4) 0.59838(15) 0.0255(9) Uani 1 1 d . . . B 2
H21A H 0.605731 0.457966 0.563005 0.031 Uiso 1 1 calc R U . B 2
H21B H 0.535807 0.379743 0.598857 0.031 Uiso 1 1 calc R U . B 2
C22 C 0.6941(4) 0.3996(4) 0.62787(15) 0.0304(10) Uani 1 1 d . . . B 2
H22A H 0.696865 0.313130 0.629667 0.036 Uiso 1 1 calc R U . B 2
H22B H 0.757757 0.428089 0.611757 0.036 Uiso 1 1 calc R U . B 2
C23 C 0.6896(3) 0.4518(4) 0.68001(15) 0.0248(9) Uani 1 1 d . . . B 2
H23A H 0.688647 0.389063 0.705613 0.030 Uiso 1 1 calc R U . B 2
H23B H 0.752509 0.502288 0.688179 0.030 Uiso 1 1 calc R U . B 2
C30 C 0.4531(4) 0.3013(4) 0.70940(16) 0.0285(10) Uani 1 1 d D . . A 2
H30A H 0.496957 0.303123 0.679955 0.034 Uiso 1 1 calc R U . A 2
H30B H 0.379913 0.327390 0.698668 0.034 Uiso 1 1 calc R U . A 2
C31A C 0.4519(5) 0.1812(4) 0.7316(2) 0.0603(18) Uani 1 1 d D . . A 2
H31A H 0.457993 0.120519 0.705443 0.072 Uiso 1 1 calc R U . A 2
H31B H 0.385860 0.167638 0.748899 0.072 Uiso 1 1 calc R U . A 2
C40 C 0.3567(3) 1.0229(4) 0.98223(19) 0.0318(11) Uani 1 1 d . . . C 2
H40A H 0.421873 0.979724 0.974558 0.038 Uiso 1 1 calc R U . C 2
H40B H 0.365586 1.051728 1.017359 0.038 Uiso 1 1 calc R U . C 2
C41 C 0.3365(3) 1.1226(4) 0.94634(16) 0.0240(9) Uani 1 1 d . . . C 2
H41A H 0.360274 1.103594 0.912648 0.029 Uiso 1 1 calc R U . C 2
H41B H 0.372789 1.194780 0.958995 0.029 Uiso 1 1 calc R U . C 2
C42 C 0.2163(3) 1.1353(4) 0.94487(16) 0.0231(9) Uani 1 1 d . . . C 2
H42A H 0.194569 1.179755 0.974382 0.028 Uiso 1 1 calc R U . C 2
H42B H 0.188302 1.175471 0.913705 0.028 Uiso 1 1 calc R U . C 2
C43 C 0.1775(3) 1.0106(3) 0.94607(15) 0.0195(8) Uani 1 1 d . . . C 2
H43A H 0.109628 1.005498 0.962629 0.023 Uiso 1 1 calc R U . C 2
H43B H 0.166496 0.978418 0.911565 0.023 Uiso 1 1 calc R U . C 2

loop_
_atom_site_aniso_label
_atom_site_aniso_U_11
_atom_site_aniso_U_22
_atom_site_aniso_U_33
_atom_site_aniso_U_23
_atom_site_aniso_U_13
_atom_site_aniso_U_12
Gd1 0.01450(13) 0.01107(13) 0.01288(13) 0.000 0.00156(9) 0.000
Gd2 0.01587(14) 0.01703(14) 0.01357(13) 0.00160(10) 0.00169(10) 0.00198(10)
Cl1 0.0192(5) 0.0280(5) 0.0231(5) 0.0000(4) -0.0042(4) 0.0008(4)
Cl2 0.0261(5) 0.0326(6) 0.0161(5) -0.0035(4) 0.0001(4) 0.0007(4)
Cl3 0.0176(5) 0.0280(5) 0.0202(5) -0.0015(4) 0.0036(4) 0.0024(4)
O1A 0.0208(17) 0.0145(17) 0.019(3) -0.0039(19) 0.0044(16) -0.0013(14)
O2 0.0190(14) 0.0219(14) 0.0127(12) -0.0007(11) 0.0014(10) 0.0054(11)
O3 0.027(2) 0.0125(18) 0.0160(18) 0.000 0.0015(16) 0.000
O4 0.0199(14) 0.0199(14) 0.0284(15) 0.0045(12) -0.0064(12) -0.0017(12)
C10A 0.026(2) 0.019(2) 0.017(2) -0.0018(19) 0.0044(19) -0.0039(18)
C11A 0.026(2) 0.019(2) 0.017(2) -0.0018(19) 0.0044(19) -0.0039(18)
C12A 0.022(3) 0.017(3) 0.024(2) -0.003(2) 0.006(2) -0.001(2)
C13A 0.022(3) 0.017(3) 0.024(2) -0.003(2) 0.006(2) -0.001(2)
O1B 0.0208(17) 0.0145(17) 0.019(3) -0.0039(19) 0.0044(16) -0.0013(14)
C10B 0.021(4) 0.019(4) 0.014(4) -0.004(4) 0.007(3) -0.003(3)
C11B 0.027(4) 0.021(4) 0.022(4) -0.002(3) 0.003(3) 0.001(3)
C12B 0.016(4) 0.016(4) 0.021(4) -0.001(3) 0.006(4) -0.003(4)
C13B 0.022(4) 0.018(4) 0.021(4) -0.004(4) 0.005(4) 0.000(4)
C20 0.029(2) 0.024(2) 0.0148(19) -0.0015(16) -0.0001(16) 0.0040(18)
C21 0.035(2) 0.026(2) 0.0158(19) -0.0075(17) -0.0012(17) 0.0046(19)
C22 0.033(2) 0.038(3) 0.020(2) -0.0064(19) 0.0031(18) 0.014(2)
C23 0.018(2) 0.032(2) 0.024(2) -0.0043(18) 0.0015(16) 0.0083(17)
C30 0.037(3) 0.020(2) 0.029(2) -0.0054(18) -0.0006(19) -0.0087(19)
C31A 0.086(5) 0.023(3) 0.068(4) 0.004(3) -0.028(4) -0.009(3)
C40 0.019(2) 0.030(2) 0.045(3) 0.002(2) -0.0098(19) -0.0055(19)
C41 0.025(2) 0.021(2) 0.028(2) -0.0056(17) 0.0079(17) -0.0045(17)
C42 0.019(2) 0.023(2) 0.027(2) 0.0000(18) 0.0012(16) -0.0003(17)
C43 0.0178(19) 0.019(2) 0.021(2) 0.0023(16) -0.0038(16) 0.0037(16)

loop_
_atom_type_symbol
_atom_type_description
_atom_type_scat_dispersion_real
_atom_type_scat_dispersion_imag
_atom_type_scat_source
C C 0.0033 0.0016 'International Tables Vol C Tables 4.2.6.8 and 6.1.1.4'
H H 0.0000 0.0000 'International Tables Vol C Tables 4.2.6.8 and 6.1.1.4'
O O 0.0106 0.0060 'International Tables Vol C Tables 4.2.6.8 and 6.1.1.4'
Cl Cl 0.1484 0.1585 'International Tables Vol C Tables 4.2.6.8 and 6.1.1.4'
Gd Gd -0.1653 3.9035 'International Tables Vol C Tables 4.2.6.8 and 6.1.1.4'

loop_
_geom_angle_atom_site_label_1
_geom_angle_atom_site_label_2
_geom_angle_atom_site_label_3
_geom_angle
_geom_angle_site_symmetry_1
_geom_angle_site_symmetry_3
_geom_angle_publ_flag
O2 Gd1 O2 143.39(13) . 2_656 ?
O2 Gd1 O1A 74.0(7) . 2_656 ?
O2 Gd1 O1A 142.3(6) 2_656 2_656 ?
O2 Gd1 O1A 142.3(6) . . ?
O2 Gd1 O1A 74.0(7) 2_656 . ?
O1A Gd1 O1A 69.7(15) 2_656 . ?
O2 Gd1 O3 71.70(6) . . ?
O2 Gd1 O3 71.70(6) 2_656 . ?
O1A Gd1 O3 145.1(7) 2_656 . ?
O1A Gd1 O3 145.1(7) . . ?
O2 Gd1 O1B 145.1(10) . . ?
O2 Gd1 O1B 71.2(11) 2_656 . ?
O3 Gd1 O1B 142.5(12) . . ?
O2 Gd1 O1B 71.2(11) . 2_656 ?
O2 Gd1 O1B 145.1(10) 2_656 2_656 ?
O1A Gd1 O1B 2.8(15) 2_656 2_656 ?
O1A Gd1 O1B 72.3(5) . 2_656 ?
O3 Gd1 O1B 142.5(12) . 2_656 ?
O1B Gd1 O1B 75(2) . 2_656 ?
O2 Gd1 Cl1 86.39(7) . . ?
O2 Gd1 Cl1 94.56(6) 2_656 . ?
O1A Gd1 Cl1 92.2(5) 2_656 . ?
O1A Gd1 Cl1 85.3(5) . . ?
O3 Gd1 Cl1 91.51(2) . . ?
O1B Gd1 Cl1 86.2(7) . . ?
O1B Gd1 Cl1 91.4(8) 2_656 . ?
O2 Gd1 Cl1 94.56(6) . 2_656 ?
O2 Gd1 Cl1 86.39(7) 2_656 2_656 ?
O1A Gd1 Cl1 85.3(5) 2_656 2_656 ?
O1A Gd1 Cl1 92.2(5) . 2_656 ?
O3 Gd1 Cl1 91.51(2) . 2_656 ?
Cl1 Gd1 Cl1 176.98(5) . 2_656 ?
O4 Gd2 O4 180.0 7_567 . ?
O4 Gd2 Cl3 89.95(7) 7_567 7_567 ?
O4 Gd2 Cl3 90.05(7) . 7_567 ?
O4 Gd2 Cl3 90.06(7) 7_567 . ?
O4 Gd2 Cl3 89.95(7) . . ?
Cl3 Gd2 Cl3 180.0 7_567 . ?
O4 Gd2 Cl2 88.98(7) 7_567 . ?
O4 Gd2 Cl2 91.02(7) . . ?
Cl3 Gd2 Cl2 87.78(3) 7_567 . ?
Cl3 Gd2 Cl2 92.22(3) . . ?
O4 Gd2 Cl2 91.02(7) 7_567 7_567 ?
O4 Gd2 Cl2 88.98(7) . 7_567 ?
Cl3 Gd2 Cl2 92.22(3) 7_567 7_567 ?
Cl3 Gd2 Cl2 87.78(3) . 7_567 ?
Cl2 Gd2 Cl2 180.00(4) . 7_567 ?
C10A O1A C13A 106.8(7) . . ?
C10A O1A Gd1 123.5(6) . . ?
C13A O1A Gd1 129.5(7) . . ?
C23 O2 C20 106.7(3) . . ?
C23 O2 Gd1 127.5(2) . . ?
C20 O2 Gd1 125.7(2) . . ?
C30 O3 Gd1 125.3(2) . . ?
C30 O3 Gd1 125.3(2) 2_656 . ?
C43 O4 C40 109.4(3) . . ?
C43 O4 Gd2 124.1(2) . . ?
C40 O4 Gd2 126.4(2) . . ?
O1A C10A C11A 102.1(9) . . ?
O1A C10A H10A 111.3 . . ?
C11A C10A H10A 111.3 . . ?
O1A C10A H10B 111.3 . . ?
C11A C10A H10B 111.3 . . ?
H10A C10A H10B 109.2 . . ?
C12A C11A C10A 102.2(6) . . ?
C12A C11A H11A 111.3 . . ?
C10A C11A H11A 111.3 . . ?
C12A C11A H11B 111.3 . . ?
C10A C11A H11B 111.3 . . ?
H11A C11A H11B 109.2 . . ?
C11A C12A C13A 106.8(6) . . ?
C11A C12A H12A 110.4 . . ?
C13A C12A H12A 110.4 . . ?
C11A C12A H12B 110.4 . . ?
C13A C12A H12B 110.4 . . ?
H12A C12A H12B 108.6 . . ?
O1A C13A C12A 106.2(7) . . ?
O1A C13A H13A 110.5 . . ?
C12A C13A H13A 110.5 . . ?
O1A C13A H13B 110.5 . . ?
C12A C13A H13B 110.5 . . ?
H13A C13A H13B 108.7 . . ?
C10B O1B C13B 109.6(9) . . ?
C10B O1B Gd1 127.1(10) . . ?
C13B O1B Gd1 123.3(10) . . ?
O1B C10B C11B 104.6(10) . . ?
O1B C10B H10C 110.8 . . ?
C11B C10B H10C 110.8 . . ?
O1B C10B H10D 110.8 . . ?
C11B C10B H10D 110.8 . . ?
H10C C10B H10D 108.9 . . ?
C12B C11B C10B 102.2(9) . . ?
C12B C11B H11C 111.3 . . ?
C10B C11B H11C 111.3 . . ?
C12B C11B H11D 111.3 . . ?
C10B C11B H11D 111.3 . . ?
H11C C11B H11D 109.2 . . ?
C11B C12B C13B 101.8(9) . . ?
C11B C12B H12C 111.4 . . ?
C13B C12B H12C 111.4 . . ?
C11B C12B H12D 111.4 . . ?
C13B C12B H12D 111.4 . . ?
H12C C12B H12D 109.3 . . ?
O1B C13B C12B 104.1(11) . . ?
O1B C13B H13C 110.9 . . ?
C12B C13B H13C 110.9 . . ?
O1B C13B H13D 110.9 . . ?
C12B C13B H13D 110.9 . . ?
H13C C13B H13D 109.0 . . ?
O2 C20 C21 103.7(3) . . ?
O2 C20 H20A 111.0 . . ?
C21 C20 H20A 111.0 . . ?
O2 C20 H20B 111.0 . . ?
C21 C20 H20B 111.0 . . ?
H20A C20 H20B 109.0 . . ?
C20 C21 C22 102.8(3) . . ?
C20 C21 H21A 111.2 . . ?
C22 C21 H21A 111.2 . . ?
C20 C21 H21B 111.2 . . ?
C22 C21 H21B 111.2 . . ?
H21A C21 H21B 109.1 . . ?
C23 C22 C21 105.6(3) . . ?
C23 C22 H22A 110.6 . . ?
C21 C22 H22A 110.6 . . ?
C23 C22 H22B 110.6 . . ?
C21 C22 H22B 110.6 . . ?
H22A C22 H22B 108.7 . . ?
O2 C23 C22 106.5(3) . . ?
O2 C23 H23A 110.4 . . ?
C22 C23 H23A 110.4 . . ?
O2 C23 H23B 110.4 . . ?
C22 C23 H23B 110.4 . . ?
H23A C23 H23B 108.6 . . ?
O3 C30 C31A 104.7(3) . . ?
O3 C30 H30A 110.8 . . ?
C31A C30 H30A 110.8 . . ?
O3 C30 H30B 110.8 . . ?
C31A C30 H30B 110.8 . . ?
H30A C30 H30B 108.9 . . ?
C30 C31A H31A 111.1 . . ?
C31A C31A H31A 111.1 2_656 . ?
C30 C31A H31B 111.1 . . ?
C31A C31A H31B 111.1 2_656 . ?
H31A C31A H31B 109.1 . . ?
O4 C40 C41 105.4(3) . . ?
O4 C40 H40A 110.7 . . ?
C41 C40 H40A 110.7 . . ?
O4 C40 H40B 110.7 . . ?
C41 C40 H40B 110.7 . . ?
H40A C40 H40B 108.8 . . ?
C40 C41 C42 102.3(3) . . ?
C40 C41 H41A 111.3 . . ?
C42 C41 H41A 111.3 . . ?
C40 C41 H41B 111.3 . . ?
C42 C41 H41B 111.3 . . ?
H41A C41 H41B 109.2 . . ?
C43 C42 C41 103.4(3) . . ?
C43 C42 H42A 111.1 . . ?
C41 C42 H42A 111.1 . . ?
C43 C42 H42B 111.1 . . ?
C41 C42 H42B 111.1 . . ?
H42A C42 H42B 109.1 . . ?
O4 C43 C42 104.7(3) . . ?
O4 C43 H43A 110.8 . . ?
C42 C43 H43A 110.8 . . ?
O4 C43 H43B 110.8 . . ?
C42 C43 H43B 110.8 . . ?
H43A C43 H43B 108.9 . . ?

loop_
_geom_bond_atom_site_label_1
_geom_bond_atom_site_label_2
_geom_bond_distance
_geom_bond_site_symmetry_2
_geom_bond_publ_flag
Gd1 O2 2.401(3) . ?
Gd1 O2 2.401(3) 2_656 ?
Gd1 O1A 2.407(7) 2_656 ?
Gd1 O1A 2.407(7) . ?
Gd1 O3 2.414(4) . ?
Gd1 O1B 2.422(10) . ?
Gd1 O1B 2.422(10) 2_656 ?
Gd1 Cl1 2.6107(9) . ?
Gd1 Cl1 2.6107(9) 2_656 ?
Gd2 O4 2.360(3) 7_567 ?
Gd2 O4 2.360(3) . ?
Gd2 Cl3 2.6379(10) 7_567 ?
Gd2 Cl3 2.6379(10) . ?
Gd2 Cl2 2.6586(9) . ?
Gd2 Cl2 2.6587(9) 7_567 ?
O1A C10A 1.453(9) . ?
O1A C13A 1.459(9) . ?
O2 C23 1.459(5) . ?
O2 C20 1.461(4) . ?
O3 C30 1.463(5) . ?
O3 C30 1.463(4) 2_656 ?
O4 C43 1.461(4) . ?
O4 C40 1.467(5) . ?
C10A C11A 1.564(9) . ?
C10A H10A 0.9900 . ?
C10A H10B 0.9900 . ?
C11A C12A 1.485(9) . ?
C11A H11A 0.9900 . ?
C11A H11B 0.9900 . ?
C12A C13A 1.512(9) . ?
C12A H12A 0.9900 . ?
C12A H12B 0.9900 . ?
C13A H13A 0.9900 . ?
C13A H13B 0.9900 . ?
O1B C10B 1.460(12) . ?
O1B C13B 1.470(13) . ?
C10B C11B 1.540(13) . ?
C10B H10C 0.9900 . ?
C10B H10D 0.9900 . ?
C11B C12B 1.509(13) . ?
C11B H11C 0.9900 . ?
C11B H11D 0.9900 . ?
C12B C13B 1.521(12) . ?
C12B H12C 0.9900 . ?
C12B H12D 0.9900 . ?
C13B H13C 0.9900 . ?
C13B H13D 0.9900 . ?
C20 C21 1.515(5) . ?
C20 H20A 0.9900 . ?
C20 H20B 0.9900 . ?
C21 C22 1.521(6) . ?
C21 H21A 0.9900 . ?
C21 H21B 0.9900 . ?
C22 C23 1.515(6) . ?
C22 H22A 0.9900 . ?
C22 H22B 0.9900 . ?
C23 H23A 0.9900 . ?
C23 H23B 0.9900 . ?
C30 C31A 1.494(6) . ?
C30 H30A 0.9900 . ?
C30 H30B 0.9900 . ?
C31A C31A 1.499(8) 2_656 ?
C31A H31A 0.9900 . ?
C31A H31B 0.9900 . ?
C40 C41 1.496(6) . ?
C40 H40A 0.9900 . ?
C40 H40B 0.9900 . ?
C41 C42 1.515(6) . ?
C41 H41A 0.9900 . ?
C41 H41B 0.9900 . ?
C42 C43 1.507(6) . ?
C42 H42A 0.9900 . ?
C42 H42B 0.9900 . ?
C43 H43A 0.9900 . ?
C43 H43B 0.9900 . ?

loop_
_geom_torsion_atom_site_label_1
_geom_torsion_atom_site_label_2
_geom_torsion_atom_site_label_3
_geom_torsion_atom_site_label_4
_geom_torsion
_geom_torsion_site_symmetry_1
_geom_torsion_site_symmetry_2
_geom_torsion_site_symmetry_3
_geom_torsion_site_symmetry_4
_geom_torsion_publ_flag
C13A O1A C10A C11A 38(2) . . . . ?
Gd1 O1A C10A C11A -146.9(17) . . . . ?
O1A C10A C11A C12A -37.9(13) . . . . ?
C10A C11A C12A C13A 23.8(10) . . . . ?
C10A O1A C13A C12A -24(2) . . . . ?
Gd1 O1A C13A C12A 161.7(18) . . . . ?
C11A C12A C13A O1A -1.4(16) . . . . ?
C13B O1B C10B C11B -8(3) . . . . ?
Gd1 O1B C10B C11B 171(3) . . . . ?
O1B C10B C11B C12B 31(2) . . . . ?
C10B C11B C12B C13B -41.4(12) . . . . ?
C10B O1B C13B C12B -18(4) . . . . ?
Gd1 O1B C13B C12B 163(3) . . . . ?
C11B C12B C13B O1B 37(2) . . . . ?
C23 O2 C20 C21 37.1(4) . . . . ?
Gd1 O2 C20 C21 -146.4(3) . . . . ?
O2 C20 C21 C22 -36.8(4) . . . . ?
C20 C21 C22 C23 23.3(5) . . . . ?
C20 O2 C23 C22 -22.1(4) . . . . ?
Gd1 O2 C23 C22 161.5(3) . . . . ?
C21 C22 C23 O2 -1.5(5) . . . . ?
C30 O3 C30 C31A 12.2(3) 2_656 . . . ?
Gd1 O3 C30 C31A -167.8(3) . . . . ?
O3 C30 C31A C31A -31.5(8) . . . 2_656 ?
C43 O4 C40 C41 -13.4(5) . . . . ?
Gd2 O4 C40 C41 162.0(2) . . . . ?
O4 C40 C41 C42 32.1(4) . . . . ?
C40 C41 C42 C43 -38.7(4) . . . . ?
C40 O4 C43 C42 -11.1(4) . . . . ?
Gd2 O4 C43 C42 173.3(2) . . . . ?
C41 C42 C43 O4 30.8(4) . . . . ?
